data_1570258
loop_
_publ_author_name
'Zheng, Cheng-Yu'
'Zhao, Jin-Xin'
'Yuan, Chang-Hao'
'Peng, Xia'
'Geng, Meiyu'
'Ai, Jing'
'Fan, Yao-Yue'
'Yue, Jian-Min'

_publ_section_title
;
 Unprecedented sesterterpenoids, orientanoids A-C: discovery, bioinspired
 total synthesis and antitumor immunity.
;
_journal_issue 46
_journal_name_full 'Chemical science'
_journal_page_first 13410
_journal_page_last 13418
_journal_paper_doi 10.1039/d3sc04238c
_journal_volume 14
_journal_year 2023
_chemical_absolute_configuration rmad
_chemical_formula_moiety 'C15 H18 O4'
_chemical_formula_sum 'C15 H18 O4'
_chemical_formula_weight 262.29
_space_group_crystal_system monoclinic
_space_group_IT_number 4
_space_group_name_Hall 'P 2yb'
_space_group_name_H-M_alt 'P 1 21 1'
_atom_sites_solution_hydrogens geom
_atom_sites_solution_primary dual
_audit_creation_date 2020-04-23
_audit_creation_method
;
Olex2 1.2
(compiled 2018.05.29 svn.r3508 for OlexSys, GUI svn.r5506)
;
_audit_update_record
;
2020-05-08 deposited with the CCDC.	2023-11-06 downloaded from the CCDC.
;
_cell_angle_alpha 90
_cell_angle_beta 100.540(4)
_cell_angle_gamma 90
_cell_formula_units_Z 2
_cell_length_a 6.4115(5)
_cell_length_b 6.9501(5)
_cell_length_c 15.4228(12)
_cell_measurement_reflns_used 9875
_cell_measurement_temperature 298
_cell_measurement_theta_max 74.462
_cell_measurement_theta_min 2.914
_cell_volume 675.65(9)
_computing_cell_refinement 'SAINT V8.40A (?, 2016)'
_computing_data_reduction 'SAINT V8.40A (?, 2016)'
_computing_molecular_graphics 'Olex2 (Dolomanov et al., 2009)'
_computing_publication_material 'Olex2 (Dolomanov et al., 2009)'
_computing_structure_refinement 'ShelXL (Sheldrick, 2015)'
_computing_structure_solution 'ShelXT (Sheldrick, 2015)'
_diffrn_ambient_temperature 298.0
_diffrn_measured_fraction_theta_full 0.987
_diffrn_measured_fraction_theta_max 0.988
_diffrn_measurement_device_type 'Bruker APEX-II CCD'
_diffrn_measurement_method '\f and \w scans'
_diffrn_radiation_type CuK\a
_diffrn_radiation_wavelength 1.54178
_diffrn_reflns_av_R_equivalents 0.0384
_diffrn_reflns_av_unetI/netI 0.0245
_diffrn_reflns_Laue_measured_fraction_full 0.987
_diffrn_reflns_Laue_measured_fraction_max 0.988
_diffrn_reflns_limit_h_max 8
_diffrn_reflns_limit_h_min -8
_diffrn_reflns_limit_k_max 8
_diffrn_reflns_limit_k_min -8
_diffrn_reflns_limit_l_max 19
_diffrn_reflns_limit_l_min -19
_diffrn_reflns_number 17282
_diffrn_reflns_point_group_measured_fraction_full 0.988
_diffrn_reflns_point_group_measured_fraction_max 0.985
_diffrn_reflns_theta_full 67.679
_diffrn_reflns_theta_max 74.793
_diffrn_reflns_theta_min 2.914
_diffrn_standards_number 0
_exptl_absorpt_coefficient_mu 0.763
_exptl_absorpt_correction_T_max 0.7538
_exptl_absorpt_correction_T_min 0.6705
_exptl_absorpt_correction_type multi-scan
_exptl_absorpt_process_details
'SADABS-2016/2 (Bruker,2016/2) was used for absorption correction. wR2(int) was 0.1410 before and 0.0667 after correction. The Ratio of minimum to maximum transmission is 0.8895. The \l/2 correction factor is Not present.'
_exptl_crystal_colour colourless
_exptl_crystal_colour_primary colourless
_exptl_crystal_density_diffrn 1.289
_exptl_crystal_description block
_exptl_crystal_F_000 280
_exptl_crystal_size_max 0.16
_exptl_crystal_size_mid 0.09
_exptl_crystal_size_min 0.06
_refine_diff_density_max 0.140
_refine_diff_density_min -0.129
_refine_diff_density_rms 0.026
_refine_ls_abs_structure_details
;
 Flack x determined using 1173 quotients [(I+)-(I-)]/[(I+)+(I-)]
 (Parsons, Flack and Wagner, Acta Cryst. B69 (2013) 249-259).
;
_refine_ls_abs_structure_Flack -0.05(6)
_refine_ls_extinction_method none
_refine_ls_goodness_of_fit_ref 1.059
_refine_ls_hydrogen_treatment constr
_refine_ls_matrix_type full
_refine_ls_number_parameters 175
_refine_ls_number_reflns 2732
_refine_ls_number_restraints 1
_refine_ls_restrained_S_all 1.059
_refine_ls_R_factor_all 0.0332
_refine_ls_R_factor_gt 0.0320
_refine_ls_shift/su_max 0.001
_refine_ls_shift/su_mean 0.000
_refine_ls_structure_factor_coef Fsqd
_refine_ls_weighting_details 'w=1/[\s^2^(Fo^2^)+(0.0378P)^2^+0.0743P] where P=(Fo^2^+2Fc^2^)/3'
_refine_ls_weighting_scheme calc
_refine_ls_wR_factor_gt 0.0794
_refine_ls_wR_factor_ref 0.0807
_reflns_Friedel_coverage 0.836
_reflns_Friedel_fraction_full 0.989
_reflns_Friedel_fraction_max 0.982
_reflns_number_gt 2647
_reflns_number_total 2732
_reflns_threshold_expression 'I > 2\s(I)'
_cod_data_source_file d3sc04238c2.cif
_cod_data_source_block cu_22020154_0m
_cod_depositor_comments 'Adding full bibliography for 1570253--1570262.cif.'
_cod_database_code 1570258
_shelx_shelxl_version_number 2018/3
_shelx_space_group_comment
;
The symmetry employed for this shelxl refinement is uniquely defined
by the following loop, which should always be used as a source of
symmetry information in preference to the above space-group names.
They are only intended as comments.
;
_shelx_estimated_absorpt_t_max 0.956
_shelx_estimated_absorpt_t_min 0.888
_olex2_refinement_description
;
1. Fixed Uiso
 At 1.2 times of:
  All C(H) groups, All C(H,H) groups
 At 1.5 times of:
  All C(H,H,H) groups
2.a Ternary CH refined with riding coordinates:
 C9(H9), C5(H5), C10(H10)
2.b Secondary CH2 refined with riding coordinates:
 C7(H7A,H7B), C15(H15A,H15B), C4(H4A,H4B)
2.c Idealised Me refined as rotating group:
 C1(H1A,H1B,H1C), C12(H12A,H12B,H12C), C14(H14A,H14B,H14C)
;
_olex2_submission_special_instructions 'No special instructions were received'

loop_
_space_group_symop_operation_xyz
'x, y, z'
'-x, y+1/2, -z'

loop_
_atom_site_label
_atom_site_type_symbol
_atom_site_fract_x
_atom_site_fract_y
_atom_site_fract_z
_atom_site_U_iso_or_equiv
_atom_site_adp_type
_atom_site_occupancy
_atom_site_site_symmetry_order
_atom_site_calc_flag
_atom_site_refinement_flags_posn
_atom_site_refinement_flags_adp
_atom_site_refinement_flags_occupancy
_atom_site_disorder_assembly
_atom_site_disorder_group
O2 O 0.59723(19) 0.5097(2) 0.26137(8) 0.0440(3) Uani 1 1 d . . . . .
O3 O 0.4104(3) 0.8384(2) 0.33712(11) 0.0564(4) Uani 1 1 d . . . . .
O4 O 0.6901(3) 0.9188(2) 0.43834(12) 0.0652(4) Uani 1 1 d . . . . .
O1 O -0.1542(3) 0.1034(4) 0.07874(13) 0.0892(7) Uani 1 1 d . . . . .
C11 C 0.5793(3) 0.7947(3) 0.39996(13) 0.0490(5) Uani 1 1 d . . . . .
C6 C 0.2553(3) 0.2546(3) 0.24140(12) 0.0433(4) Uani 1 1 d . . . . .
C7 C 0.3720(3) 0.3048(3) 0.33150(12) 0.0435(4) Uani 1 1 d . . . . .
H7A H 0.482877 0.211005 0.350704 0.052 Uiso 1 1 calc R . . . .
H7B H 0.275348 0.303846 0.373089 0.052 Uiso 1 1 calc R . . . .
C8 C 0.4688(3) 0.5043(3) 0.32826(11) 0.0393(4) Uani 1 1 d . . . . .
C9 C 0.3075(3) 0.6642(3) 0.29819(13) 0.0461(4) Uani 1 1 d . . . . .
H9 H 0.171744 0.640772 0.317003 0.055 Uiso 1 1 calc R . . . .
C5 C 0.3539(3) 0.3156(3) 0.16383(13) 0.0502(5) Uani 1 1 d . . . . .
H5 H 0.470616 0.226925 0.159867 0.060 Uiso 1 1 calc R . . . .
C13 C 0.4471(3) 0.5192(3) 0.17854(12) 0.0485(4) Uani 1 1 d . . . . .
C2 C 0.0657(3) 0.1699(3) 0.21796(13) 0.0486(4) Uani 1 1 d . . . . .
C1 C -0.0740(4) 0.0828(4) 0.27458(16) 0.0605(5) Uani 1 1 d . . . . .
H1A H 0.006698 0.060100 0.332508 0.091 Uiso 1 1 calc GR . . . .
H1B H -0.129792 -0.036897 0.249262 0.091 Uiso 1 1 calc GR . . . .
H1C H -0.188844 0.169058 0.278470 0.091 Uiso 1 1 calc GR . . . .
C10 C 0.5955(3) 0.5805(3) 0.41377(12) 0.0450(4) Uani 1 1 d . . . . .
H10 H 0.516642 0.548607 0.460627 0.054 Uiso 1 1 calc R . . . .
C15 C 0.2846(4) 0.6683(3) 0.19809(14) 0.0552(5) Uani 1 1 d . . . . .
H15A H 0.316557 0.795081 0.177753 0.066 Uiso 1 1 calc R . . . .
H15B H 0.141934 0.632644 0.169915 0.066 Uiso 1 1 calc R . . . .
C12 C 0.8191(4) 0.5053(4) 0.44230(16) 0.0652(6) Uani 1 1 d . . . . .
H12A H 0.897934 0.525170 0.395776 0.098 Uiso 1 1 calc GR . . . .
H12B H 0.814477 0.370367 0.455020 0.098 Uiso 1 1 calc GR . . . .
H12C H 0.886822 0.572839 0.494178 0.098 Uiso 1 1 calc GR . . . .
C14 C 0.5681(4) 0.5796(5) 0.10709(15) 0.0700(7) Uani 1 1 d . . . . .
H14A H 0.636062 0.701133 0.122438 0.105 Uiso 1 1 calc GR . . . .
H14B H 0.471300 0.591510 0.051968 0.105 Uiso 1 1 calc GR . . . .
H14C H 0.673384 0.484364 0.101674 0.105 Uiso 1 1 calc GR . . . .
C4 C 0.1766(4) 0.2787(4) 0.08421(14) 0.0665(6) Uani 1 1 d . . . . .
H4A H 0.121947 0.399038 0.057329 0.080 Uiso 1 1 calc R . . . .
H4B H 0.228124 0.201160 0.040271 0.080 Uiso 1 1 calc R . . . .
C3 C 0.0073(4) 0.1728(4) 0.12125(14) 0.0599(5) Uani 1 1 d . . . . .

loop_
_atom_site_aniso_label
_atom_site_aniso_U_11
_atom_site_aniso_U_22
_atom_site_aniso_U_33
_atom_site_aniso_U_23
_atom_site_aniso_U_13
_atom_site_aniso_U_12
O2 0.0442(6) 0.0491(7) 0.0387(6) 0.0033(6) 0.0072(5) 0.0045(6)
O3 0.0666(9) 0.0353(7) 0.0657(9) -0.0025(6) 0.0081(7) 0.0052(6)
O4 0.0811(11) 0.0487(9) 0.0662(10) -0.0125(7) 0.0141(8) -0.0143(8)
O1 0.0771(11) 0.1090(17) 0.0707(11) -0.0241(11) -0.0146(9) -0.0133(11)
C11 0.0596(11) 0.0421(11) 0.0485(10) -0.0044(8) 0.0179(9) -0.0029(9)
C6 0.0497(10) 0.0361(8) 0.0423(9) -0.0019(7) 0.0038(7) 0.0064(7)
C7 0.0529(10) 0.0370(9) 0.0390(9) 0.0021(7) 0.0041(7) 0.0000(8)
C8 0.0454(9) 0.0354(8) 0.0371(8) 0.0030(7) 0.0070(7) 0.0034(7)
C9 0.0471(9) 0.0370(8) 0.0537(10) 0.0012(8) 0.0081(8) 0.0066(8)
C5 0.0546(10) 0.0558(12) 0.0393(9) -0.0050(9) 0.0060(8) 0.0057(9)
C13 0.0539(10) 0.0542(11) 0.0366(9) 0.0055(8) 0.0061(7) 0.0031(9)
C2 0.0495(9) 0.0422(9) 0.0514(10) -0.0077(9) 0.0021(8) 0.0061(8)
C1 0.0531(11) 0.0579(12) 0.0699(13) -0.0051(11) 0.0097(10) -0.0033(10)
C10 0.0542(10) 0.0429(9) 0.0377(8) -0.0011(7) 0.0075(7) -0.0018(8)
C15 0.0621(11) 0.0471(10) 0.0522(10) 0.0100(9) -0.0007(9) 0.0112(10)
C12 0.0626(13) 0.0667(14) 0.0583(12) -0.0038(12) -0.0099(10) 0.0070(11)
C14 0.0774(15) 0.0881(18) 0.0463(11) 0.0102(12) 0.0163(10) -0.0065(14)
C4 0.0757(15) 0.0800(17) 0.0403(10) -0.0103(11) 0.0013(10) 0.0003(13)
C3 0.0604(12) 0.0604(12) 0.0535(11) -0.0163(11) -0.0041(10) 0.0083(11)

loop_
_atom_type_symbol
_atom_type_description
_atom_type_scat_dispersion_real
_atom_type_scat_dispersion_imag
_atom_type_scat_source
C C 0.0181 0.0091 'International Tables Vol C Tables 4.2.6.8 and 6.1.1.4'
H H 0.0000 0.0000 'International Tables Vol C Tables 4.2.6.8 and 6.1.1.4'
O O 0.0492 0.0322 'International Tables Vol C Tables 4.2.6.8 and 6.1.1.4'

loop_
_geom_angle_atom_site_label_1
_geom_angle_atom_site_label_2
_geom_angle_atom_site_label_3
_geom_angle
_geom_angle_site_symmetry_1
_geom_angle_site_symmetry_3
_geom_angle_publ_flag
C8 O2 C13 104.99(13) . . ?
C11 O3 C9 110.68(15) . . ?
O3 C11 C10 110.49(17) . . ?
O4 C11 O3 121.1(2) . . ?
O4 C11 C10 128.4(2) . . ?
C7 C6 C5 117.34(17) . . ?
C2 C6 C7 128.99(18) . . ?
C2 C6 C5 113.57(17) . . ?
C6 C7 H7A 110.0 . . ?
C6 C7 H7B 110.0 . . ?
C6 C7 C8 108.65(15) . . ?
H7A C7 H7B 108.3 . . ?
C8 C7 H7A 110.0 . . ?
C8 C7 H7B 110.0 . . ?
O2 C8 C7 109.81(14) . . ?
O2 C8 C9 102.00(14) . . ?
O2 C8 C10 109.32(14) . . ?
C7 C8 C9 114.45(16) . . ?
C10 C8 C7 116.56(15) . . ?
C10 C8 C9 103.58(15) . . ?
O3 C9 C8 104.39(14) . . ?
O3 C9 H9 112.1 . . ?
O3 C9 C15 110.80(17) . . ?
C8 C9 H9 112.1 . . ?
C15 C9 C8 104.76(15) . . ?
C15 C9 H9 112.1 . . ?
C6 C5 H5 107.9 . . ?
C6 C5 C13 110.43(16) . . ?
C6 C5 C4 103.31(17) . . ?
C13 C5 H5 107.9 . . ?
C4 C5 H5 107.9 . . ?
C4 C5 C13 118.90(19) . . ?
O2 C13 C5 105.36(16) . . ?
O2 C13 C15 102.82(15) . . ?
O2 C13 C14 107.85(17) . . ?
C5 C13 C15 112.94(17) . . ?
C14 C13 C5 112.58(19) . . ?
C14 C13 C15 114.3(2) . . ?
C6 C2 C1 129.33(18) . . ?
C6 C2 C3 108.52(19) . . ?
C3 C2 C1 122.15(18) . . ?
C2 C1 H1A 109.5 . . ?
C2 C1 H1B 109.5 . . ?
C2 C1 H1C 109.5 . . ?
H1A C1 H1B 109.5 . . ?
H1A C1 H1C 109.5 . . ?
H1B C1 H1C 109.5 . . ?
C11 C10 C8 102.18(16) . . ?
C11 C10 H10 107.3 . . ?
C11 C10 C12 114.82(19) . . ?
C8 C10 H10 107.3 . . ?
C8 C10 C12 117.48(18) . . ?
C12 C10 H10 107.3 . . ?
C9 C15 C13 104.07(15) . . ?
C9 C15 H15A 110.9 . . ?
C9 C15 H15B 110.9 . . ?
C13 C15 H15A 110.9 . . ?
C13 C15 H15B 110.9 . . ?
H15A C15 H15B 109.0 . . ?
C10 C12 H12A 109.5 . . ?
C10 C12 H12B 109.5 . . ?
C10 C12 H12C 109.5 . . ?
H12A C12 H12B 109.5 . . ?
H12A C12 H12C 109.5 . . ?
H12B C12 H12C 109.5 . . ?
C13 C14 H14A 109.5 . . ?
C13 C14 H14B 109.5 . . ?
C13 C14 H14C 109.5 . . ?
H14A C14 H14B 109.5 . . ?
H14A C14 H14C 109.5 . . ?
H14B C14 H14C 109.5 . . ?
C5 C4 H4A 110.8 . . ?
C5 C4 H4B 110.8 . . ?
H4A C4 H4B 108.8 . . ?
C3 C4 C5 104.93(17) . . ?
C3 C4 H4A 110.8 . . ?
C3 C4 H4B 110.8 . . ?
O1 C3 C2 125.0(2) . . ?
O1 C3 C4 126.1(2) . . ?
C2 C3 C4 108.91(17) . . ?

loop_
_geom_bond_atom_site_label_1
_geom_bond_atom_site_label_2
_geom_bond_distance
_geom_bond_site_symmetry_2
_geom_bond_publ_flag
O2 C8 1.433(2) . ?
O2 C13 1.454(2) . ?
O3 C11 1.349(3) . ?
O3 C9 1.455(2) . ?
O4 C11 1.203(3) . ?
O1 C3 1.219(3) . ?
C11 C10 1.505(3) . ?
C6 C7 1.494(3) . ?
C6 C5 1.513(3) . ?
C6 C2 1.339(3) . ?
C7 H7A 0.9700 . ?
C7 H7B 0.9700 . ?
C7 C8 1.523(3) . ?
C8 C9 1.532(2) . ?
C8 C10 1.513(2) . ?
C9 H9 0.9800 . ?
C9 C15 1.524(3) . ?
C5 H5 0.9800 . ?
C5 C13 1.537(3) . ?
C5 C4 1.535(3) . ?
C13 C15 1.538(3) . ?
C13 C14 1.518(3) . ?
C2 C1 1.489(3) . ?
C2 C3 1.470(3) . ?
C1 H1A 0.9600 . ?
C1 H1B 0.9600 . ?
C1 H1C 0.9600 . ?
C10 H10 0.9800 . ?
C10 C12 1.514(3) . ?
C15 H15A 0.9700 . ?
C15 H15B 0.9700 . ?
C12 H12A 0.9600 . ?
C12 H12B 0.9600 . ?
C12 H12C 0.9600 . ?
C14 H14A 0.9600 . ?
C14 H14B 0.9600 . ?
C14 H14C 0.9600 . ?
C4 H4A 0.9700 . ?
C4 H4B 0.9700 . ?
C4 C3 1.507(4) . ?
